data_4074095
loop_
_publ_author_name
'Wu, Chun Ji'
'Lee, Sang Hoon'
'Yun, Hoseop'
'Lee, Bun Yeoul'

_publ_section_title
;
 Ortho Lithiation of Tetrahydroquinoline Derivatives and Its Use for the
 Facile Construction of Polymerization Catalysts
;
_journal_issue 27
_journal_name_full Organometallics
_journal_page_first 6685
_journal_paper_doi 10.1021/om7010084
_journal_volume 26
_journal_year 2007
_chemical_formula_sum 'C24 H23 N Ti'
_chemical_formula_weight 373.30
_chemical_name_systematic
;
 ?
;
_space_group_IT_number 2
_symmetry_cell_setting triclinic
_symmetry_space_group_name_Hall '-P 1'
_symmetry_space_group_name_H-M 'P -1'
_atom_sites_solution_hydrogens geom
_atom_sites_solution_primary direct
_atom_sites_solution_secondary difmap
_audit_conform_dict_location ftp://ftp.iucr.org/pub/cif_core.dic
_audit_conform_dict_name cif_core.dic
_audit_conform_dict_version 2.3
_audit_creation_date 2007-03-05T14:56:00-00:00
_audit_creation_method 'WinGX routine CIF_UPDATE'
_audit_update_record
;
2007-03-05 # Formatted by publCIF
;
_cell_angle_alpha 68.4935(7)
_cell_angle_beta 68.3872(7)
_cell_angle_gamma 73.8696(7)
_cell_formula_units_Z 4
_cell_length_a 12.4129(3)
_cell_length_b 12.4500(3)
_cell_length_c 14.4623(4)
_cell_measurement_reflns_used 15215
_cell_measurement_temperature 150(1)
_cell_measurement_theta_max 27.45
_cell_measurement_theta_min 3.15
_cell_volume 1906.68(8)
_computing_structure_refinement 'SHELXL-97 (Sheldrick, 1997)'
_diffrn_ambient_temperature 150(1)
_diffrn_measured_fraction_theta_full 0.991
_diffrn_measured_fraction_theta_max 0.991
_diffrn_measurement_device_type 'Rigaku R-axis Rapid'
_diffrn_measurement_method \w
_diffrn_radiation_monochromator graphite
_diffrn_radiation_type MoK\a
_diffrn_radiation_wavelength 0.71073
_diffrn_reflns_av_R_equivalents 0.0233
_diffrn_reflns_av_unetI/netI 0.0322
_diffrn_reflns_limit_h_max 16
_diffrn_reflns_limit_h_min -16
_diffrn_reflns_limit_k_max 16
_diffrn_reflns_limit_k_min -16
_diffrn_reflns_limit_l_max 18
_diffrn_reflns_limit_l_min -18
_diffrn_reflns_number 18879
_diffrn_reflns_theta_full 27.46
_diffrn_reflns_theta_max 27.46
_diffrn_reflns_theta_min 3.14
_diffrn_standards_decay_% 0
_diffrn_standards_interval_count 0
_diffrn_standards_interval_time 0
_diffrn_standards_number 0
_exptl_absorpt_coefficient_mu 0.455
_exptl_absorpt_correction_type none
_exptl_crystal_colour red
_exptl_crystal_colour_primary red
_exptl_crystal_density_diffrn 1.301
_exptl_crystal_density_method 'not measured'
_exptl_crystal_description block
_exptl_crystal_F_000 784
_exptl_crystal_size_max 0.500
_exptl_crystal_size_mid 0.300
_exptl_crystal_size_min 0.300
_refine_diff_density_max 0.557
_refine_diff_density_min -0.447
_refine_diff_density_rms 0.109
_refine_ls_extinction_method none
_refine_ls_goodness_of_fit_ref 1.109
_refine_ls_hydrogen_treatment mixed
_refine_ls_matrix_type full
_refine_ls_number_parameters 653
_refine_ls_number_reflns 8633
_refine_ls_number_restraints 0
_refine_ls_restrained_S_all 1.109
_refine_ls_R_factor_all 0.0519
_refine_ls_R_factor_gt 0.038
_refine_ls_shift/su_max 0.008
_refine_ls_shift/su_mean 0.001
_refine_ls_structure_factor_coef Fsqd
_refine_ls_weighting_details 'calc w=1/[\s^2^(Fo^2^)+(0.0694P)^2^+0.3346P] where P=(Fo^2^+2Fc^2^)/3'
_refine_ls_weighting_scheme calc
_refine_ls_wR_factor_gt 0.1066
_refine_ls_wR_factor_ref 0.1188
_reflns_number_gt 6876
_reflns_number_total 8633
_reflns_threshold_expression >2sigma(I)
_cod_data_source_file om7010084-file003.cif
_cod_data_source_block l
_cod_original_cell_volume 1906.69(8)
_cod_database_code 4074095

loop_
_symmetry_equiv_pos_as_xyz
'x, y, z'
'-x, -y, -z'

loop_
_atom_site_label
_atom_site_type_symbol
_atom_site_fract_x
_atom_site_fract_y
_atom_site_fract_z
_atom_site_U_iso_or_equiv
_atom_site_adp_type
_atom_site_occupancy
_atom_site_symmetry_multiplicity
_atom_site_calc_flag
Ti1 Ti 0.42387(3) 0.48740(3) 0.23536(2) 0.01918(10) Uani 1 1 d
N1 N 0.42728(13) 0.40805(14) 0.37620(12) 0.0211(3) Uani 1 1 d
C1 C 0.22753(15) 0.48512(16) 0.44938(14) 0.0206(4) Uani 1 1 d
C2 C 0.13026(16) 0.50064(17) 0.53278(15) 0.0244(4) Uani 1 1 d
C3 C 0.13807(17) 0.44772(18) 0.63404(15) 0.0267(4) Uani 1 1 d
C4 C 0.24384(17) 0.38372(18) 0.65043(15) 0.0268(4) Uani 1 1 d
C5 C 0.34411(16) 0.36827(16) 0.56760(15) 0.0227(4) Uani 1 1 d
C6 C 0.46154(17) 0.30496(19) 0.58463(16) 0.0272(4) Uani 1 1 d
C7 C 0.56136(17) 0.33962(19) 0.48505(16) 0.0261(4) Uani 1 1 d
C8 C 0.53644(16) 0.32963(17) 0.39333(15) 0.0231(4) Uani 1 1 d
C9 C 0.33435(15) 0.41736(16) 0.46675(14) 0.0199(4) Uani 1 1 d
C10 C 0.23358(14) 0.53901(16) 0.33825(14) 0.0200(4) Uani 1 1 d
C11 C 0.21718(15) 0.48864(16) 0.27129(14) 0.0213(4) Uani 1 1 d
C12 C 0.17690(16) 0.38396(17) 0.29212(16) 0.0252(4) Uani 1 1 d
C13 C 0.17317(17) 0.35476(19) 0.21129(17) 0.0293(4) Uani 1 1 d
C14 C 0.21069(18) 0.4258(2) 0.10674(17) 0.0303(4) Uani 1 1 d
C15 C 0.25269(16) 0.52658(18) 0.08288(16) 0.0249(4) Uani 1 1 d
C16 C 0.25744(15) 0.55977(16) 0.16504(14) 0.0215(4) Uani 1 1 d
C17 C 0.29321(15) 0.65987(16) 0.16668(14) 0.0212(4) Uani 1 1 d
C18 C 0.33534(16) 0.76049(17) 0.08837(16) 0.0250(4) Uani 1 1 d
C19 C 0.35734(18) 0.84351(18) 0.11714(17) 0.0290(4) Uani 1 1 d
C20 C 0.34081(17) 0.82958(18) 0.22342(17) 0.0281(4) Uani 1 1 d
C21 C 0.30205(16) 0.73334(17) 0.30085(16) 0.0240(4) Uani 1 1 d
C22 C 0.27412(14) 0.64732(16) 0.27453(14) 0.0205(4) Uani 1 1 d
C23 C 0.56493(18) 0.5814(2) 0.16446(18) 0.0303(4) Uani 1 1 d
C24 C 0.48410(18) 0.35687(19) 0.15964(17) 0.0272(4) Uani 1 1 d
Ti2 Ti 0.07921(3) 0.01411(3) 0.68612(3) 0.02095(10) Uani 1 1 d
N2 N 0.08525(14) 0.08887(15) 0.77794(13) 0.0267(4) Uani 1 1 d
C25 C 0.28437(16) 0.00387(17) 0.76847(14) 0.0225(4) Uani 1 1 d
C26 C 0.38700(17) -0.01116(19) 0.79290(15) 0.0274(4) Uani 1 1 d
C27 C 0.38827(19) 0.0457(2) 0.85916(16) 0.0327(5) Uani 1 1 d
C28 C 0.2869(2) 0.1152(2) 0.90192(16) 0.0331(5) Uani 1 1 d
C29 C 0.18281(18) 0.13222(18) 0.87902(15) 0.0291(4) Uani 1 1 d
C30 C 0.0712(2) 0.2069(2) 0.92566(19) 0.0384(5) Uani 1 1 d
C31 C -0.0355(2) 0.1811(2) 0.91570(19) 0.0414(6) Uani 1 1 d
C32 C -0.0165(2) 0.1781(2) 0.80743(19) 0.0374(5) Uani 1 1 d
C33 C 0.18297(16) 0.07718(17) 0.81010(15) 0.0245(4) Uani 1 1 d
C34 C 0.26947(15) -0.05179(16) 0.70057(14) 0.0214(4) Uani 1 1 d
C35 C 0.28569(15) -0.00456(16) 0.59047(15) 0.0217(4) Uani 1 1 d
C36 C 0.33286(16) 0.09584(18) 0.51646(16) 0.0260(4) Uani 1 1 d
C37 C 0.33584(18) 0.12182(19) 0.41518(16) 0.0300(4) Uani 1 1 d
C38 C 0.28944(17) 0.05339(19) 0.38385(16) 0.0292(4) Uani 1 1 d
C39 C 0.23964(16) -0.04158(18) 0.45385(15) 0.0254(4) Uani 1 1 d
C40 C 0.23658(15) -0.07237(16) 0.55906(14) 0.0214(4) Uani 1 1 d
C41 C 0.19515(15) -0.16793(16) 0.65022(15) 0.0215(4) Uani 1 1 d
C42 C 0.14454(16) -0.26529(17) 0.66636(17) 0.0257(4) Uani 1 1 d
C43 C 0.11925(17) -0.34438(18) 0.76346(18) 0.0297(4) Uani 1 1 d
C44 C 0.14063(17) -0.33014(18) 0.84753(17) 0.0292(4) Uani 1 1 d
C45 C 0.18793(16) -0.23736(18) 0.83590(16) 0.0254(4) Uani 1 1 d
C46 C 0.21957(15) -0.15560(16) 0.73546(15) 0.0212(4) Uani 1 1 d
C47 C -0.06941(17) -0.0688(2) 0.7626(2) 0.0320(5) Uani 1 1 d
C48 C 0.0267(2) 0.1561(2) 0.5681(2) 0.0384(6) Uani 1 1 d
H2 H 0.0576(19) 0.547(2) 0.5227(17) 0.025(5) Uiso 1 1 d
H3 H 0.072(2) 0.459(2) 0.6891(19) 0.033(6) Uiso 1 1 d
H4 H 0.2500(17) 0.3505(19) 0.7230(17) 0.021(5) Uiso 1 1 d
H61 H 0.4664(19) 0.220(2) 0.6077(18) 0.032(6) Uiso 1 1 d
H62 H 0.470(2) 0.322(2) 0.643(2) 0.038(7) Uiso 1 1 d
H71 H 0.5699(18) 0.420(2) 0.4720(17) 0.026(6) Uiso 1 1 d
H72 H 0.6375(18) 0.2883(19) 0.4909(16) 0.023(5) Uiso 1 1 d
H81 H 0.598(2) 0.347(2) 0.3321(19) 0.032(6) Uiso 1 1 d
H82 H 0.5297(18) 0.244(2) 0.4090(17) 0.024(5) Uiso 1 1 d
H12 H 0.1504(19) 0.339(2) 0.3616(18) 0.026(6) Uiso 1 1 d
H13 H 0.147(2) 0.289(2) 0.218(2) 0.041(7) Uiso 1 1 d
H14 H 0.207(2) 0.404(2) 0.056(2) 0.044(7) Uiso 1 1 d
H15 H 0.2718(19) 0.573(2) 0.0155(19) 0.030(6) Uiso 1 1 d
H18 H 0.346(2) 0.769(2) 0.0193(19) 0.032(6) Uiso 1 1 d
H19 H 0.381(2) 0.914(2) 0.063(2) 0.037(7) Uiso 1 1 d
H20 H 0.356(2) 0.888(2) 0.2418(19) 0.036(6) Uiso 1 1 d
H21 H 0.2876(19) 0.7242(19) 0.3731(18) 0.025(6) Uiso 1 1 d
H231 H 0.578(2) 0.602(3) 0.095(2) 0.054(8) Uiso 1 1 d
H232 H 0.555(2) 0.655(3) 0.177(2) 0.051(8) Uiso 1 1 d
H233 H 0.628(3) 0.535(3) 0.182(2) 0.064(9) Uiso 1 1 d
H241 H 0.549(2) 0.306(2) 0.176(2) 0.046(7) Uiso 1 1 d
H242 H 0.431(2) 0.310(2) 0.1707(19) 0.037(7) Uiso 1 1 d
H243 H 0.509(2) 0.395(2) 0.090(2) 0.045(7) Uiso 1 1 d
H26 H 0.4556(19) -0.062(2) 0.7650(17) 0.025(6) Uiso 1 1 d
H27 H 0.461(2) 0.033(2) 0.878(2) 0.044(7) Uiso 1 1 d
H28 H 0.289(2) 0.150(2) 0.948(2) 0.038(7) Uiso 1 1 d
H301 H 0.077(2) 0.300(3) 0.877(2) 0.060(9) Uiso 1 1 d
H302 H 0.068(3) 0.195(3) 0.991(2) 0.060(9) Uiso 1 1 d
H311 H -0.050(2) 0.097(3) 0.962(2) 0.059(9) Uiso 1 1 d
H312 H -0.104(2) 0.241(2) 0.931(2) 0.041(7) Uiso 1 1 d
H321 H 0.005(3) 0.268(3) 0.759(2) 0.064(9) Uiso 1 1 d
H322 H -0.087(2) 0.161(2) 0.805(2) 0.039(7) Uiso 1 1 d
H36 H 0.365(2) 0.140(2) 0.5396(18) 0.031(6) Uiso 1 1 d
H37 H 0.371(2) 0.184(2) 0.367(2) 0.039(7) Uiso 1 1 d
H38 H 0.2934(18) 0.077(2) 0.3097(18) 0.025(5) Uiso 1 1 d
H39 H 0.2077(19) -0.084(2) 0.4317(18) 0.027(6) Uiso 1 1 d
H42 H 0.1315(19) -0.273(2) 0.6116(19) 0.030(6) Uiso 1 1 d
H43 H 0.083(2) -0.409(2) 0.774(2) 0.041(7) Uiso 1 1 d
H44 H 0.120(2) -0.384(2) 0.911(2) 0.037(7) Uiso 1 1 d
H45 H 0.2043(18) -0.227(2) 0.8920(18) 0.026(6) Uiso 1 1 d
H471 H -0.059(2) -0.148(3) 0.809(2) 0.042(7) Uiso 1 1 d
H472 H -0.132(3) -0.021(3) 0.797(3) 0.076(10) Uiso 1 1 d
H473 H -0.090(2) -0.077(3) 0.707(2) 0.056(8) Uiso 1 1 d
H481 H -0.050(3) 0.186(3) 0.591(2) 0.061(9) Uiso 1 1 d
H482 H 0.024(3) 0.123(3) 0.524(3) 0.086(13) Uiso 1 1 d
H483 H 0.068(3) 0.212(4) 0.552(3) 0.094(13) Uiso 1 1 d

loop_
_atom_site_aniso_label
_atom_site_aniso_U_11
_atom_site_aniso_U_22
_atom_site_aniso_U_33
_atom_site_aniso_U_23
_atom_site_aniso_U_13
_atom_site_aniso_U_12
Ti1 0.01735(16) 0.02060(18) 0.01797(16) -0.00621(13) -0.00571(12) 0.00059(11)
N1 0.0194(7) 0.0224(8) 0.0199(7) -0.0065(6) -0.0086(6) 0.0031(6)
C1 0.0222(9) 0.0201(9) 0.0198(8) -0.0056(7) -0.0076(7) -0.0027(7)
C2 0.0215(9) 0.0259(10) 0.0248(9) -0.0086(8) -0.0050(7) -0.0034(7)
C3 0.0253(10) 0.0313(11) 0.0210(9) -0.0097(8) -0.0009(8) -0.0063(8)
C4 0.0319(10) 0.0287(11) 0.0207(9) -0.0073(8) -0.0074(8) -0.0072(8)
C5 0.0276(9) 0.0188(9) 0.0224(9) -0.0044(7) -0.0098(7) -0.0039(7)
C6 0.0304(10) 0.0284(11) 0.0251(10) -0.0076(9) -0.0156(8) 0.0010(8)
C7 0.0255(10) 0.0269(11) 0.0302(10) -0.0110(9) -0.0153(8) 0.0021(7)
C8 0.0210(9) 0.0231(10) 0.0248(9) -0.0092(8) -0.0096(8) 0.0036(7)
C9 0.0225(9) 0.0168(9) 0.0201(8) -0.0051(7) -0.0067(7) -0.0031(6)
C10 0.0161(8) 0.0201(9) 0.0217(9) -0.0062(7) -0.0072(7) 0.0022(6)
C11 0.0171(8) 0.0236(9) 0.0219(9) -0.0059(7) -0.0074(7) -0.0003(6)
C12 0.0213(9) 0.0232(10) 0.0277(10) -0.0044(8) -0.0073(8) -0.0029(7)
C13 0.0253(10) 0.0254(10) 0.0399(12) -0.0108(9) -0.0121(8) -0.0035(7)
C14 0.0297(10) 0.0345(12) 0.0336(11) -0.0157(9) -0.0138(9) -0.0022(8)
C15 0.0239(9) 0.0282(10) 0.0233(9) -0.0087(8) -0.0100(7) 0.0001(7)
C16 0.0199(8) 0.0216(9) 0.0216(9) -0.0054(7) -0.0086(7) 0.0006(6)
C17 0.0202(8) 0.0210(9) 0.0213(9) -0.0055(7) -0.0088(7) 0.0007(6)
C18 0.0250(9) 0.0248(10) 0.0218(9) -0.0036(8) -0.0078(7) -0.0023(7)
C19 0.0311(10) 0.0233(10) 0.0288(10) -0.0028(9) -0.0088(8) -0.0054(8)
C20 0.0282(10) 0.0246(10) 0.0336(11) -0.0115(9) -0.0094(8) -0.0033(7)
C21 0.0223(9) 0.0258(10) 0.0253(9) -0.0121(8) -0.0081(7) 0.0016(7)
C22 0.0170(8) 0.0207(9) 0.0205(8) -0.0060(7) -0.0062(7) 0.0024(6)
C23 0.0229(10) 0.0308(11) 0.0328(11) -0.0091(9) -0.0046(8) -0.0032(8)
C24 0.0240(10) 0.0299(11) 0.0298(11) -0.0142(9) -0.0078(8) -0.0004(8)
Ti2 0.01841(17) 0.02068(18) 0.02425(18) -0.00901(14) -0.00764(13) 0.00101(12)
N2 0.0232(8) 0.0292(9) 0.0322(9) -0.0165(7) -0.0099(7) 0.0014(6)
C25 0.0245(9) 0.0236(10) 0.0193(8) -0.0045(7) -0.0064(7) -0.0062(7)
C26 0.0240(10) 0.0329(11) 0.0236(9) -0.0053(8) -0.0078(8) -0.0053(8)
C27 0.0323(11) 0.0446(13) 0.0258(10) -0.0063(9) -0.0123(8) -0.0137(9)
C28 0.0471(13) 0.0362(12) 0.0231(10) -0.0098(9) -0.0116(9) -0.0148(9)
C29 0.0360(11) 0.0293(11) 0.0238(9) -0.0091(8) -0.0087(8) -0.0066(8)
C30 0.0469(13) 0.0397(14) 0.0321(12) -0.0214(11) -0.0112(10) 0.0014(10)
C31 0.0402(13) 0.0443(14) 0.0361(12) -0.0221(11) -0.0114(10) 0.0126(10)
C32 0.0335(11) 0.0385(13) 0.0440(13) -0.0246(11) -0.0130(10) 0.0070(9)
C33 0.0275(9) 0.0245(10) 0.0220(9) -0.0064(8) -0.0073(7) -0.0060(7)
C34 0.0172(8) 0.0232(9) 0.0224(9) -0.0082(7) -0.0060(7) 0.0010(6)
C35 0.0177(8) 0.0218(9) 0.0245(9) -0.0099(8) -0.0055(7) 0.0013(6)
C36 0.0230(9) 0.0253(10) 0.0284(10) -0.0073(8) -0.0059(8) -0.0050(7)
C37 0.0280(10) 0.0290(11) 0.0272(10) -0.0054(9) -0.0047(8) -0.0048(8)
C38 0.0291(10) 0.0325(11) 0.0229(10) -0.0090(9) -0.0072(8) 0.0001(8)
C39 0.0255(9) 0.0275(10) 0.0258(9) -0.0111(8) -0.0106(8) 0.0001(7)
C40 0.0193(8) 0.0213(9) 0.0238(9) -0.0100(8) -0.0066(7) 0.0013(6)
C41 0.0206(8) 0.0184(9) 0.0249(9) -0.0090(7) -0.0074(7) 0.0021(6)
C42 0.0248(9) 0.0233(10) 0.0313(10) -0.0116(8) -0.0108(8) 0.0006(7)
C43 0.0262(10) 0.0224(10) 0.0395(12) -0.0090(9) -0.0098(9) -0.0027(7)
C44 0.0277(10) 0.0239(10) 0.0295(10) -0.0029(9) -0.0082(8) -0.0016(7)
C45 0.0238(9) 0.0259(10) 0.0242(9) -0.0069(8) -0.0085(8) 0.0007(7)
C46 0.0171(8) 0.0199(9) 0.0251(9) -0.0090(7) -0.0067(7) 0.0028(6)
C47 0.0201(9) 0.0298(12) 0.0460(13) -0.0134(11) -0.0097(9) -0.0009(8)
C48 0.0291(12) 0.0374(14) 0.0357(12) -0.0036(11) -0.0101(10) 0.0052(9)

loop_
_atom_type_symbol
_atom_type_description
_atom_type_scat_dispersion_real
_atom_type_scat_dispersion_imag
_atom_type_scat_source
C C 0.003 0.002 'International Tables Vol C Tables 4.2.6.8 and 6.1.1.4'
H H 0 0 'International Tables Vol C Tables 4.2.6.8 and 6.1.1.4'
N N 0.006 0.003 'International Tables Vol C Tables 4.2.6.8 and 6.1.1.4'
Ti Ti 0.278 0.446 'International Tables Vol C Tables 4.2.6.8 and 6.1.1.4'

loop_
_geom_angle_atom_site_label_1
_geom_angle_atom_site_label_2
_geom_angle_atom_site_label_3
_geom_angle
N1 Ti1 C23 105.72(8)
N1 Ti1 C24 105.66(8)
C23 Ti1 C24 101.27(9)
N1 Ti1 C10 75.26(6)
C23 Ti1 C10 129.30(8)
C24 Ti1 C10 127.87(8)
N1 Ti1 C22 95.77(6)
C23 Ti1 C22 96.61(8)
C24 Ti1 C22 146.97(7)
C10 Ti1 C22 35.14(6)
N1 Ti1 C11 95.61(6)
C23 Ti1 C11 147.94(8)
C24 Ti1 C11 95.51(7)
C10 Ti1 C11 34.82(6)
C22 Ti1 C11 56.97(6)
N1 Ti1 C17 130.13(6)
C23 Ti1 C17 90.59(8)
C24 Ti1 C17 117.03(8)
C10 Ti1 C17 58.82(6)
C22 Ti1 C17 34.78(6)
C11 Ti1 C17 57.38(6)
N1 Ti1 C16 129.71(6)
C23 Ti1 C16 117.93(8)
C24 Ti1 C16 89.75(7)
C10 Ti1 C16 58.43(6)
C22 Ti1 C16 57.27(6)
C11 Ti1 C16 34.50(6)
C17 Ti1 C16 34.50(6)
C9 N1 C8 115.77(15)
C9 N1 Ti1 125.97(12)
C8 N1 Ti1 118.26(12)
C2 C1 C9 120.17(17)
C2 C1 C10 125.50(17)
C9 C1 C10 114.26(15)
C1 C2 C3 119.50(18)
C4 C3 C2 120.02(17)
C3 C4 C5 121.70(19)
C9 C5 C4 117.95(17)
C9 C5 C6 120.13(17)
C4 C5 C6 121.88(18)
C5 C6 C7 110.53(16)
C8 C7 C6 110.39(16)
N1 C8 C7 111.27(15)
C5 C9 N1 124.23(16)
C5 C9 C1 120.58(16)
N1 C9 C1 115.15(16)
C11 C10 C22 107.02(16)
C11 C10 C1 127.86(16)
C22 C10 C1 124.59(17)
C11 C10 Ti1 75.65(10)
C22 C10 Ti1 74.53(10)
C1 C10 Ti1 109.20(11)
C12 C11 C10 131.50(17)
C12 C11 C16 119.37(18)
C10 C11 C16 109.01(16)
C12 C11 Ti1 120.14(12)
C10 C11 Ti1 69.53(9)
C16 C11 Ti1 73.54(10)
C13 C12 C11 119.15(19)
C12 C13 C14 121.6(2)
C15 C14 C13 121.2(2)
C14 C15 C16 118.74(19)
C15 C16 C11 119.94(18)
C15 C16 C17 132.41(17)
C11 C16 C17 107.61(16)
C15 C16 Ti1 122.67(12)
C11 C16 Ti1 71.96(10)
C17 C16 Ti1 72.44(10)
C18 C17 C22 119.59(18)
C18 C17 C16 133.64(18)
C22 C17 C16 106.72(16)
C18 C17 Ti1 122.46(12)
C22 C17 Ti1 71.19(10)
C16 C17 Ti1 73.06(10)
C19 C18 C17 118.95(19)
C18 C19 C20 121.3(2)
C21 C20 C19 121.5(2)
C20 C21 C22 118.85(19)
C21 C22 C10 130.82(17)
C21 C22 C17 119.71(17)
C10 C22 C17 109.37(17)
C21 C22 Ti1 119.12(12)
C10 C22 Ti1 70.33(10)
C17 C22 Ti1 74.03(10)
N2 Ti2 C47 106.30(9)
N2 Ti2 C48 102.77(10)
C47 Ti2 C48 102.69(10)
N2 Ti2 C34 75.51(7)
C47 Ti2 C34 129.62(8)
C48 Ti2 C34 126.50(9)
N2 Ti2 C46 94.94(7)
C47 Ti2 C46 96.41(8)
C48 Ti2 C46 148.94(8)
C34 Ti2 C46 35.09(6)
N2 Ti2 C35 97.13(7)
C47 Ti2 C35 146.35(8)
C48 Ti2 C35 95.08(8)
C34 Ti2 C35 35.17(6)
C46 Ti2 C35 57.13(6)
N2 Ti2 C41 129.25(7)
C47 Ti2 C41 89.15(8)
C48 Ti2 C41 120.86(9)
C34 Ti2 C41 58.59(6)
C46 Ti2 C41 34.56(6)
C35 Ti2 C41 57.21(6)
N2 Ti2 C40 130.85(7)
C47 Ti2 C40 115.71(8)
C48 Ti2 C40 92.11(8)
C34 Ti2 C40 58.55(6)
C46 Ti2 C40 57.32(6)
C35 Ti2 C40 34.35(6)
C41 Ti2 C40 34.53(6)
C33 N2 C32 116.58(17)
C33 N2 Ti2 125.95(13)
C32 N2 Ti2 117.01(14)
C26 C25 C33 119.91(18)
C26 C25 C34 125.60(17)
C33 C25 C34 114.49(16)
C25 C26 C27 119.55(19)
C28 C27 C26 120.01(19)
C27 C28 C29 121.9(2)
C28 C29 C33 117.77(19)
C28 C29 C30 122.6(2)
C33 C29 C30 119.61(19)
C31 C30 C29 111.41(19)
C32 C31 C30 112.0(2)
N2 C32 C31 111.03(19)
C29 C33 N2 124.00(18)
C29 C33 C25 120.79(18)
N2 C33 C25 115.21(17)
C46 C34 C35 106.90(16)
C46 C34 C25 125.51(17)
C35 C34 C25 127.03(17)
C46 C34 Ti2 75.02(10)
C35 C34 Ti2 75.41(10)
C25 C34 Ti2 108.80(11)
C36 C35 C40 119.68(18)
C36 C35 C34 131.05(18)
C40 C35 C34 109.13(16)
C36 C35 Ti2 119.57(12)
C40 C35 Ti2 74.08(10)
C34 C35 Ti2 69.43(9)
C37 C36 C35 118.6(2)
C36 C37 C38 121.5(2)
C39 C38 C37 121.33(19)
C38 C39 C40 118.81(19)
C39 C40 C35 119.91(17)
C39 C40 C41 132.71(18)
C35 C40 C41 107.32(16)
C39 C40 Ti2 122.81(12)
C35 C40 Ti2 71.57(10)
C41 C40 Ti2 72.64(10)
C42 C41 C46 119.56(18)
C42 C41 C40 133.26(18)
C46 C41 C40 107.10(16)
C42 C41 Ti2 123.35(12)
C46 C41 Ti2 71.13(10)
C40 C41 Ti2 72.83(10)
C43 C42 C41 118.7(2)
C42 C43 C44 121.5(2)
C45 C44 C43 121.8(2)
C44 C45 C46 118.5(2)
C45 C46 C34 130.78(18)
C45 C46 C41 119.85(18)
C34 C46 C41 109.28(16)
C45 C46 Ti2 119.45(12)
C34 C46 Ti2 69.89(10)
C41 C46 Ti2 74.32(10)

loop_
_geom_bond_atom_site_label_1
_geom_bond_atom_site_label_2
_geom_bond_distance
Ti1 N1 1.9212(16)
Ti1 C23 2.103(2)
Ti1 C24 2.104(2)
Ti1 C10 2.3398(17)
Ti1 C22 2.3948(17)
Ti1 C11 2.4196(17)
Ti1 C17 2.4322(18)
Ti1 C16 2.4404(18)
N1 C9 1.408(2)
N1 C8 1.478(2)
C1 C2 1.385(3)
C1 C9 1.415(2)
C1 C10 1.479(2)
C2 C3 1.396(3)
C3 C4 1.387(3)
C4 C5 1.400(3)
C5 C9 1.397(3)
C5 C6 1.513(3)
C6 C7 1.524(3)
C7 C8 1.522(3)
C10 C11 1.426(3)
C10 C22 1.430(3)
C11 C12 1.415(3)
C11 C16 1.441(3)
C12 C13 1.364(3)
C13 C14 1.419(3)
C14 C15 1.371(3)
C15 C16 1.418(3)
C16 C17 1.445(3)
C17 C18 1.419(3)
C17 C22 1.443(3)
C18 C19 1.368(3)
C19 C20 1.424(3)
C20 C21 1.364(3)
C21 C22 1.419(3)
Ti2 N2 1.9116(17)
Ti2 C47 2.100(2)
Ti2 C48 2.105(2)
Ti2 C34 2.3357(17)
Ti2 C46 2.4028(17)
Ti2 C35 2.4144(17)
Ti2 C41 2.4448(18)
Ti2 C40 2.4473(17)
N2 C33 1.406(2)
N2 C32 1.477(3)
C25 C26 1.390(3)
C25 C33 1.409(3)
C25 C34 1.477(3)
C26 C27 1.391(3)
C27 C28 1.388(3)
C28 C29 1.392(3)
C29 C33 1.401(3)
C29 C30 1.514(3)
C30 C31 1.514(4)
C31 C32 1.508(3)
C34 C46 1.430(3)
C34 C35 1.437(3)
C35 C36 1.419(3)
C35 C40 1.436(3)
C36 C37 1.368(3)
C37 C38 1.418(3)
C38 C39 1.368(3)
C39 C40 1.415(3)
C40 C41 1.452(3)
C41 C42 1.423(3)
C41 C46 1.440(3)
C42 C43 1.369(3)
C43 C44 1.415(3)
C44 C45 1.367(3)
C45 C46 1.421(3)
